data_4309284
loop_
_publ_author_name
'Yue-Ling Shen'
'Jiang-Gao Mao'

_publ_section_title
;
Syntheses, Crystal Structures, and Properties of Six New Lanthanide(III)
Transition Metal Tellurium(IV) Oxyhalides with Three Types of Structures
;
_journal_name_full 'Inorganic Chemistry'
_journal_page_first 5328
_journal_page_last 5335
_journal_paper_doi 10.1021/ic050420v
_journal_volume 44
_journal_year 2005
_chemical_formula_sum 'Cl2 Mn O13 Sm2 Te5'
_chemical_formula_weight 1272.54
_chemical_name_systematic
; 
 ? 
;
_space_group_IT_number 14
_symmetry_cell_setting monoclinic
_symmetry_space_group_name_Hall '-P 2yn'
_symmetry_space_group_name_H-M 'P 1 21/n 1'
_atom_sites_solution_hydrogens geom
_atom_sites_solution_primary direct
_atom_sites_solution_secondary difmap
_audit_creation_method SHELXL-97
_cell_angle_alpha 90.00
_cell_angle_beta 104.286(3)
_cell_angle_gamma 90.00
_cell_formula_units_Z 4
_cell_length_a 15.202(4)
_cell_length_b 5.5801(13)
_cell_length_c 17.982(4)
_cell_measurement_temperature 293(2)
_cell_volume 1478.2(6)
_computing_structure_refinement 'SHELXL-97 (Sheldrick, 1997)'
_computing_structure_solution 'SHELXS-97 (Sheldrick, 1990)'
_diffrn_ambient_temperature 293(2)
_diffrn_measured_fraction_theta_full 0.998
_diffrn_measured_fraction_theta_max 0.998
_diffrn_measurement_device_type 'Rigaku Mercury CCD'
_diffrn_measurement_method 'narrow frame method'
_diffrn_radiation_monochromator graphite
_diffrn_radiation_source 'fine-focus sealed tube'
_diffrn_radiation_type MoK\a
_diffrn_radiation_wavelength 0.71073
_diffrn_reflns_av_R_equivalents 0.0419
_diffrn_reflns_av_sigmaI/netI 0.0416
_diffrn_reflns_limit_h_max 20
_diffrn_reflns_limit_h_min -20
_diffrn_reflns_limit_k_max 7
_diffrn_reflns_limit_k_min -7
_diffrn_reflns_limit_l_max 16
_diffrn_reflns_limit_l_min -23
_diffrn_reflns_number 11506
_diffrn_reflns_theta_full 28.28
_diffrn_reflns_theta_max 28.28
_diffrn_reflns_theta_min 2.34
_diffrn_standards_decay_% <1.0%
_exptl_absorpt_coefficient_mu 18.779
_exptl_absorpt_correction_T_max 1.0
_exptl_absorpt_correction_T_min 0.210
_exptl_absorpt_correction_type multi-scan
_exptl_crystal_colour light_pink
_exptl_crystal_density_diffrn 5.718
_exptl_crystal_density_method 'not measured'
_exptl_crystal_description prism
_exptl_crystal_F_000 2188
_exptl_crystal_size_max 0.20
_exptl_crystal_size_mid 0.04
_exptl_crystal_size_min 0.04
_refine_diff_density_max 2.022
_refine_diff_density_min -2.112
_refine_diff_density_rms 0.367
_refine_ls_extinction_coef 0.00062(4)
_refine_ls_extinction_expression Fc^*^=kFc[1+0.001xFc^2^\l^3^/sin(2\q)]^-1/4^
_refine_ls_extinction_method SHELXL
_refine_ls_goodness_of_fit_ref 1.050
_refine_ls_hydrogen_treatment mixed
_refine_ls_matrix_type full
_refine_ls_number_parameters 209
_refine_ls_number_reflns 3658
_refine_ls_number_restraints 0
_refine_ls_restrained_S_all 1.050
_refine_ls_R_factor_all 0.0336
_refine_ls_R_factor_gt 0.0282
_refine_ls_shift/su_max 0.001
_refine_ls_shift/su_mean 0.000
_refine_ls_structure_factor_coef Fsqd
_refine_ls_weighting_details 'calc w=1/[\s^2^(Fo^2^)+(0.0300P)^2^+0.0000P] where P=(Fo^2^+2Fc^2^)/3'
_refine_ls_weighting_scheme calc
_refine_ls_wR_factor_gt 0.0634
_refine_ls_wR_factor_ref 0.0656
_reflns_number_gt 3247
_reflns_number_total 3658
_reflns_threshold_expression >2sigma(I)
_cod_data_source_file ic050420vsi20050321_070442.cif
_cod_data_source_block SmMn2(TeO3)5Cl2
_cod_depositor_comments
;
The following automatic conversions were performed:
'_exptl_absorpt_correction_type' value 'Multi-scan' changed to
'multi-scan' according to
'/home/saulius/struct/CIF-dictionaries/cif_core.dic' dictionary named
'cif_core.dic' version 2.4.1 from 2010-06-29.

Automatic conversion script
Id: cif_fix_enum 1527 2010-12-29 10:47:43Z saulius 

The following automatic conversions were performed:

'_symmetry_cell_setting' tag value 'monoclinc' was replaced with
'monoclinic' value.

Automatic conversion script
Id: cif_fix_values 1646 2011-03-28 12:23:43Z adriana 
;
_cod_database_code 4309284

loop_
_symmetry_equiv_pos_as_xyz
'x, y, z'
'-x+1/2, y+1/2, -z+1/2'
'-x, -y, -z'
'x-1/2, -y-1/2, z-1/2'

loop_
_atom_site_label
_atom_site_type_symbol
_atom_site_fract_x
_atom_site_fract_y
_atom_site_fract_z
_atom_site_U_iso_or_equiv
_atom_site_adp_type
_atom_site_occupancy
_atom_site_symmetry_multiplicity
_atom_site_calc_flag
_atom_site_refinement_flags
_atom_site_disorder_assembly
_atom_site_disorder_group
Sm1 Sm 0.98045(2) 0.76859(5) 0.075250(17) 0.00641(9) Uani 1 1 d . . .
Sm2 Sm 0.94883(2) 0.25680(5) 0.222568(18) 0.00752(9) Uani 1 1 d . . .
Mn1 Mn 0.90816(6) 0.66997(16) 0.35032(5) 0.00776(19) Uani 1 1 d . . .
Te1 Te 0.85717(3) 0.68164(7) -0.11427(2) 0.00633(10) Uani 1 1 d . . .
Te2 Te 0.80280(3) 0.30118(7) 0.04097(2) 0.00697(10) Uani 1 1 d . . .
Te3 Te 0.73170(3) 0.60812(7) 0.17561(2) 0.00710(10) Uani 1 1 d . . .
Te4 Te 1.10608(3) 0.80459(7) 0.29056(2) 0.00734(10) Uani 1 1 d . . .
Te5 Te 1.04159(3) 1.16331(7) 0.44272(2) 0.00770(10) Uani 1 1 d . . .
O1 O 0.9489(3) 0.5608(7) -0.1564(2) 0.0101(9) Uani 1 1 d . . .
O2 O 0.9255(3) 0.9180(7) -0.0511(2) 0.0103(9) Uani 1 1 d . . .
O3 O 0.8983(3) 0.4613(7) -0.0285(2) 0.0092(9) Uani 1 1 d . . .
O4 O 0.8628(3) 0.5386(7) 0.1100(2) 0.0088(9) Uani 1 1 d . . .
O5 O 0.8808(3) 0.0736(7) 0.0991(2) 0.0106(9) Uani 1 1 d . . .
O6 O 0.7141(3) 0.3141(7) 0.1121(2) 0.0093(9) Uani 1 1 d . . .
O7 O 0.8245(3) 0.4695(7) 0.2534(2) 0.0081(9) Uani 1 1 d . . .
O8 O 0.6416(3) 0.4834(7) 0.2202(2) 0.0101(9) Uani 1 1 d . . .
O9 O 1.0428(3) 0.9364(7) 0.1969(2) 0.0103(9) Uani 1 1 d . . .
O10 O 1.0171(3) 0.5841(8) 0.2990(2) 0.0112(9) Uani 1 1 d . . .
O11 O 1.0500(3) 1.0595(7) 0.3353(2) 0.0088(9) Uani 1 1 d . . .
O12 O 0.9358(3) 1.3261(7) 0.4013(3) 0.0127(10) Uani 1 1 d . . .
O13 O 0.9887(3) 0.8537(7) 0.4470(2) 0.0088(9) Uani 1 1 d . . .
Cl1 Cl 0.70506(11) 0.7554(3) -0.03104(10) 0.0184(4) Uani 1 1 d . . .
Cl2 Cl 0.25390(13) 0.7524(3) 0.18086(11) 0.0232(4) Uani 1 1 d . . .

loop_
_atom_site_aniso_label
_atom_site_aniso_U_11
_atom_site_aniso_U_22
_atom_site_aniso_U_33
_atom_site_aniso_U_23
_atom_site_aniso_U_13
_atom_site_aniso_U_12
Sm1 0.00808(16) 0.00309(15) 0.00749(18) 0.00021(11) 0.00082(12) -0.00047(11)
Sm2 0.00843(16) 0.00419(15) 0.00948(17) -0.00056(11) 0.00135(12) 0.00002(11)
Mn1 0.0084(4) 0.0052(4) 0.0082(5) -0.0014(3) -0.0009(4) 0.0004(3)
Te1 0.00577(18) 0.00476(19) 0.0073(2) -0.00034(14) -0.00053(14) 0.00022(14)
Te2 0.00598(19) 0.00518(19) 0.0083(2) -0.00101(14) -0.00097(15) 0.00010(14)
Te3 0.00696(19) 0.00435(18) 0.0090(2) 0.00090(14) 0.00006(14) 0.00029(14)
Te4 0.00604(19) 0.00661(19) 0.0084(2) 0.00123(15) 0.00003(15) 0.00074(14)
Te5 0.00784(19) 0.00591(19) 0.0079(2) -0.00004(15) -0.00089(15) -0.00129(14)
O1 0.012(2) 0.006(2) 0.015(2) 0.0006(17) 0.0075(18) 0.0011(16)
O2 0.013(2) 0.007(2) 0.010(2) -0.0007(17) -0.0005(17) -0.0032(17)
O3 0.010(2) 0.010(2) 0.009(2) 0.0018(17) 0.0057(17) 0.0022(17)
O4 0.009(2) 0.007(2) 0.009(2) -0.0021(17) 0.0000(16) -0.0017(16)
O5 0.011(2) 0.005(2) 0.013(2) 0.0003(17) -0.0004(17) 0.0054(16)
O6 0.006(2) 0.009(2) 0.013(2) -0.0051(17) 0.0027(17) 0.0002(16)
O7 0.007(2) 0.007(2) 0.008(2) 0.0011(17) -0.0019(16) 0.0009(16)
O8 0.011(2) 0.006(2) 0.013(2) -0.0028(17) 0.0038(17) -0.0012(17)
O9 0.017(2) 0.006(2) 0.006(2) -0.0012(17) -0.0005(17) 0.0053(17)
O10 0.011(2) 0.010(2) 0.015(2) -0.0029(18) 0.0079(18) -0.0039(17)
O11 0.009(2) 0.009(2) 0.009(2) 0.0012(17) 0.0038(16) 0.0015(16)
O12 0.013(2) 0.005(2) 0.016(2) 0.0040(18) -0.0030(18) 0.0027(17)
O13 0.011(2) 0.007(2) 0.008(2) -0.0003(16) -0.0002(16) -0.0028(16)
Cl1 0.0158(8) 0.0180(8) 0.0210(9) 0.0006(7) 0.0038(7) 0.0012(6)
Cl2 0.0242(9) 0.0155(9) 0.0304(11) -0.0034(7) 0.0075(8) -0.0013(7)

loop_
_atom_type_symbol
_atom_type_description
_atom_type_scat_dispersion_real
_atom_type_scat_dispersion_imag
_atom_type_scat_source
O O 0.0106 0.0060 'International Tables Vol C Tables 4.2.6.8 and 6.1.1.4'
Cl Cl 0.1484 0.1585 'International Tables Vol C Tables 4.2.6.8 and 6.1.1.4'
Mn Mn 0.3368 0.7283 'International Tables Vol C Tables 4.2.6.8 and 6.1.1.4'
Te Te -0.5308 1.6751 'International Tables Vol C Tables 4.2.6.8 and 6.1.1.4'
Sm Sm -0.1638 3.4418 'International Tables Vol C Tables 4.2.6.8 and 6.1.1.4'

loop_
_geom_angle_atom_site_label_1
_geom_angle_atom_site_label_2
_geom_angle_atom_site_label_3
_geom_angle
_geom_angle_site_symmetry_1
_geom_angle_site_symmetry_3
_geom_angle_publ_flag
O9 Sm1 O2 75.74(15) . 3_775 ?
O9 Sm1 O2 135.82(15) . . ?
O2 Sm1 O2 69.53(16) 3_775 . ?
O9 Sm1 O5 71.18(14) . 1_565 ?
O2 Sm1 O5 86.85(16) 3_775 1_565 ?
O2 Sm1 O5 80.32(15) . 1_565 ?
O9 Sm1 O4 97.22(15) . . ?
O2 Sm1 O4 164.52(15) 3_775 . ?
O2 Sm1 O4 109.12(14) . . ?
O5 Sm1 O4 77.78(15) 1_565 . ?
O9 Sm1 O1 74.04(14) . 3_765 ?
O2 Sm1 O1 118.17(14) 3_775 3_765 ?
O2 Sm1 O1 147.34(15) . 3_765 ?
O5 Sm1 O1 129.70(15) 1_565 3_765 ?
O4 Sm1 O1 71.77(14) . 3_765 ?
O9 Sm1 O3 110.38(14) . 3_765 ?
O2 Sm1 O3 78.02(14) 3_775 3_765 ?
O2 Sm1 O3 88.48(14) . 3_765 ?
O5 Sm1 O3 163.64(15) 1_565 3_765 ?
O4 Sm1 O3 117.46(14) . 3_765 ?
O1 Sm1 O3 64.46(14) 3_765 3_765 ?
O9 Sm1 O3 159.46(14) . . ?
O2 Sm1 O3 123.92(14) 3_775 . ?
O2 Sm1 O3 63.47(13) . . ?
O5 Sm1 O3 112.53(13) 1_565 . ?
O4 Sm1 O3 65.17(13) . . ?
O1 Sm1 O3 89.71(14) 3_765 . ?
O3 Sm1 O3 72.07(15) 3_765 . ?
O9 Sm1 Te1 89.81(10) . 3_765 ?
O2 Sm1 Te1 98.06(11) 3_775 3_765 ?
O2 Sm1 Te1 120.90(11) . 3_765 ?
O5 Sm1 Te1 158.65(10) 1_565 3_765 ?
O4 Sm1 Te1 95.66(10) . 3_765 ?
O1 Sm1 Te1 30.98(10) 3_765 3_765 ?
O3 Sm1 Te1 33.63(9) 3_765 3_765 ?
O3 Sm1 Te1 81.97(9) . 3_765 ?
O9 Sm1 Te1 163.35(10) . . ?
O2 Sm1 Te1 97.27(10) 3_775 . ?
O2 Sm1 Te1 30.30(10) . . ?
O5 Sm1 Te1 93.60(10) 1_565 . ?
O4 Sm1 Te1 85.70(10) . . ?
O1 Sm1 Te1 122.19(10) 3_765 . ?
O3 Sm1 Te1 82.29(9) 3_765 . ?
O3 Sm1 Te1 33.48(9) . . ?
Te1 Sm1 Te1 106.272(13) 3_765 . ?
O9 Sm1 Sm1 106.67(11) . 3_775 ?
O2 Sm1 Sm1 34.79(10) 3_775 3_775 ?
O2 Sm1 Sm1 34.74(10) . 3_775 ?
O5 Sm1 Sm1 82.20(11) 1_565 3_775 ?
O4 Sm1 Sm1 141.78(10) . 3_775 ?
O1 Sm1 Sm1 143.12(10) 3_765 3_775 ?
O3 Sm1 Sm1 81.81(9) 3_765 3_775 ?
O3 Sm1 Sm1 93.86(9) . 3_775 ?
Te1 Sm1 Sm1 113.452(18) 3_765 3_775 ?
Te1 Sm1 Sm1 63.325(17) . 3_775 ?
O9 Sm1 Sm2 35.11(10) . 1_565 ?
O2 Sm1 Sm2 77.91(11) 3_775 1_565 ?
O2 Sm1 Sm2 109.33(11) . 1_565 ?
O5 Sm1 Sm2 36.11(10) 1_565 1_565 ?
O4 Sm1 Sm2 88.41(10) . 1_565 ?
O1 Sm1 Sm2 103.33(10) 3_765 1_565 ?
O3 Sm1 Sm2 142.43(9) 3_765 1_565 ?
O3 Sm1 Sm2 145.42(9) . 1_565 ?
Te1 Sm1 Sm2 124.576(15) 3_765 1_565 ?
Te1 Sm1 Sm2 129.145(15) . 1_565 ?
Sm1 Sm1 Sm2 94.25(2) 3_775 1_565 ?
O10 Sm2 O9 119.30(14) . 1_545 ?
O10 Sm2 O1 73.51(15) . 3_765 ?
O9 Sm2 O1 74.47(15) 1_545 3_765 ?
O10 Sm2 O7 75.09(14) . . ?
O9 Sm2 O7 161.41(15) 1_545 . ?
O1 Sm2 O7 123.04(14) 3_765 . ?
O10 Sm2 O5 151.86(15) . . ?
O9 Sm2 O5 69.59(13) 1_545 . ?
O1 Sm2 O5 84.69(15) 3_765 . ?
O7 Sm2 O5 103.65(14) . . ?
O10 Sm2 O8 116.66(15) . 2_645 ?
O9 Sm2 O8 92.25(15) 1_545 2_645 ?
O1 Sm2 O8 166.42(14) 3_765 2_645 ?
O7 Sm2 O8 69.87(14) . 2_645 ?
O5 Sm2 O8 88.03(15) . 2_645 ?
O10 Sm2 O11 76.89(14) . 1_545 ?
O9 Sm2 O11 63.14(14) 1_545 1_545 ?
O1 Sm2 O11 104.24(14) 3_765 1_545 ?
O7 Sm2 O11 113.21(14) . 1_545 ?
O5 Sm2 O11 126.74(13) . 1_545 ?
O8 Sm2 O11 71.24(14) 2_645 1_545 ?
O10 Sm2 O4 92.80(14) . . ?
O9 Sm2 O4 120.09(14) 1_545 . ?
O1 Sm2 O4 68.10(14) 3_765 . ?
O7 Sm2 O4 67.36(13) . . ?
O5 Sm2 O4 62.08(13) . . ?
O8 Sm2 O4 118.10(13) 2_645 . ?
O11 Sm2 O4 168.81(13) 1_545 . ?
O10 Sm2 Mn1 38.26(11) . . ?
O9 Sm2 Mn1 147.74(10) 1_545 . ?
O1 Sm2 Mn1 107.06(10) 3_765 . ?
O7 Sm2 Mn1 39.71(9) . . ?
O5 Sm2 Mn1 142.27(10) . . ?
O8 Sm2 Mn1 85.65(10) 2_645 . ?
O11 Sm2 Mn1 85.91(10) 1_545 . ?
O4 Sm2 Mn1 88.63(9) . . ?
O10 Sm2 Te2 125.30(11) . . ?
O9 Sm2 Te2 98.34(10) 1_545 . ?
O1 Sm2 Te2 81.15(10) 3_765 . ?
O7 Sm2 Te2 79.95(9) . . ?
O5 Sm2 Te2 30.98(9) . . ?
O8 Sm2 Te2 98.34(10) 2_645 . ?
O11 Sm2 Te2 157.43(10) 1_545 . ?
O4 Sm2 Te2 32.50(9) . . ?
Mn1 Sm2 Te2 113.83(2) . . ?
O10 Sm2 Te4 100.99(10) . 1_545 ?
O9 Sm2 Te4 30.61(10) 1_545 1_545 ?
O1 Sm2 Te4 90.49(10) 3_765 1_545 ?
O7 Sm2 Te4 141.76(10) . 1_545 ?
O5 Sm2 Te4 96.68(9) . 1_545 ?
O8 Sm2 Te4 78.97(10) 2_645 1_545 ?
O11 Sm2 Te4 32.64(10) 1_545 1_545 ?
O4 Sm2 Te4 150.16(10) . 1_545 ?
Mn1 Sm2 Te4 118.37(2) . 1_545 ?
Te2 Sm2 Te4 127.257(15) . 1_545 ?
O10 Sm2 Sm1 145.24(11) . 1_545 ?
O9 Sm2 Sm1 34.28(10) 1_545 1_545 ?
O1 Sm2 Sm1 75.95(10) 3_765 1_545 ?
O7 Sm2 Sm1 137.17(9) . 1_545 ?
O5 Sm2 Sm1 35.35(10) . 1_545 ?
O8 Sm2 Sm1 91.51(10) 2_645 1_545 ?
O11 Sm2 Sm1 95.12(10) 1_545 1_545 ?
O4 Sm2 Sm1 90.91(9) . 1_545 ?
Mn1 Sm2 Sm1 176.504(19) . 1_545 ?
Te2 Sm2 Sm1 64.531(16) . 1_545 ?
Te4 Sm2 Sm1 62.920(16) 1_545 1_545 ?
O12 Mn1 O13 94.02(16) 1_545 . ?
O12 Mn1 O10 83.80(17) 1_545 . ?
O13 Mn1 O10 96.29(17) . . ?
O12 Mn1 O8 167.97(17) 1_545 2_655 ?
O13 Mn1 O8 97.79(16) . 2_655 ?
O10 Mn1 O8 97.08(17) . 2_655 ?
O12 Mn1 O7 84.05(16) 1_545 . ?
O13 Mn1 O7 177.88(16) . . ?
O10 Mn1 O7 84.39(16) . . ?
O8 Mn1 O7 84.10(15) 2_655 . ?
O12 Mn1 O6 106.28(17) 1_545 2_655 ?
O13 Mn1 O6 86.25(16) . 2_655 ?
O10 Mn1 O6 169.45(16) . 2_655 ?
O8 Mn1 O6 72.40(16) 2_655 2_655 ?
O7 Mn1 O6 93.44(16) . 2_655 ?
O12 Mn1 Te3 143.85(13) 1_545 2_655 ?
O13 Mn1 Te3 88.77(12) . 2_655 ?
O10 Mn1 Te3 131.75(12) . 2_655 ?
O8 Mn1 Te3 34.91(12) 2_655 2_655 ?
O7 Mn1 Te3 92.27(11) . 2_655 ?
O6 Mn1 Te3 37.88(10) 2_655 2_655 ?
O12 Mn1 Sm2 68.35(13) 1_545 . ?
O13 Mn1 Sm2 135.38(12) . . ?
O10 Mn1 Sm2 43.23(11) . . ?
O8 Mn1 Sm2 104.16(12) 2_655 . ?
O7 Mn1 Sm2 44.57(11) . . ?
O6 Mn1 Sm2 137.28(11) 2_655 . ?
Te3 Mn1 Sm2 129.93(3) 2_655 . ?
O1 Te1 O2 98.20(19) . . ?
O1 Te1 O3 88.17(18) . . ?
O2 Te1 O3 86.71(18) . . ?
O1 Te1 Sm1 41.95(13) . 3_765 ?
O2 Te1 Sm1 97.28(13) . 3_765 ?
O3 Te1 Sm1 46.45(12) . 3_765 ?
O1 Te1 Sm1 99.87(13) . . ?
O2 Te1 Sm1 39.55(13) . . ?
O3 Te1 Sm1 47.64(12) . . ?
Sm1 Te1 Sm1 73.728(13) 3_765 . ?
O5 Te2 O4 88.41(18) . . ?
O5 Te2 O6 95.62(18) . . ?
O4 Te2 O6 81.53(17) . . ?
O5 Te2 O3 99.67(18) . . ?
O4 Te2 O3 79.51(17) . . ?
O6 Te2 O3 155.21(15) . . ?
O5 Te2 Sm2 41.99(13) . . ?
O4 Te2 Sm2 48.68(13) . . ?
O6 Te2 Sm2 77.58(11) . . ?
O3 Te2 Sm2 101.19(10) . . ?
O8 Te3 O7 91.26(18) . . ?
O8 Te3 O6 85.99(18) . . ?
O7 Te3 O6 93.30(17) . . ?
O8 Te3 Mn1 41.57(13) . 2_645 ?
O7 Te3 Mn1 98.21(13) . 2_645 ?
O6 Te3 Mn1 44.91(13) . 2_645 ?
O10 Te4 O9 96.35(19) . . ?
O10 Te4 O11 92.76(18) . . ?
O9 Te4 O11 84.46(17) . . ?
O10 Te4 Sm2 93.31(13) . 1_565 ?
O9 Te4 Sm2 40.86(13) . 1_565 ?
O11 Te4 Sm2 43.77(12) . 1_565 ?
O12 Te5 O13 97.36(18) . . ?
O12 Te5 O11 90.53(19) . . ?
O13 Te5 O11 84.68(18) . . ?
O12 Te5 O13 91.76(19) . 3_776 ?
O13 Te5 O13 74.64(19) . 3_776 ?
O11 Te5 O13 159.32(16) . 3_776 ?
O12 Te5 Te5 95.53(15) . 3_776 ?
O13 Te5 Te5 39.80(13) . 3_776 ?
O11 Te5 Te5 124.48(12) . 3_776 ?
O13 Te5 Te5 34.84(11) 3_776 3_776 ?
Te1 O1 Sm2 133.3(2) . 3_765 ?
Te1 O1 Sm1 107.07(19) . 3_765 ?
Sm2 O1 Sm1 111.93(16) 3_765 3_765 ?
Te1 O2 Sm1 132.6(2) . 3_775 ?
Te1 O2 Sm1 110.16(19) . . ?
Sm1 O2 Sm1 110.47(16) 3_775 . ?
Te1 O3 Te2 123.3(2) . . ?
Te1 O3 Sm1 99.92(17) . 3_765 ?
Te2 O3 Sm1 125.71(17) . 3_765 ?
Te1 O3 Sm1 98.88(16) . . ?
Te2 O3 Sm1 96.98(15) . . ?
Sm1 O3 Sm1 107.93(15) 3_765 . ?
Te2 O4 Sm1 118.2(2) . . ?
Te2 O4 Sm2 98.82(17) . . ?
Sm1 O4 Sm2 104.93(14) . . ?
Te2 O5 Sm1 136.6(2) . 1_545 ?
Te2 O5 Sm2 107.04(18) . . ?
Sm1 O5 Sm2 108.55(15) 1_545 . ?
Te3 O6 Te2 111.6(2) . . ?
Te3 O6 Mn1 97.21(18) . 2_645 ?
Te2 O6 Mn1 150.8(2) . 2_645 ?
Te3 O7 Mn1 124.0(2) . . ?
Te3 O7 Sm2 121.1(2) . . ?
Mn1 O7 Sm2 95.72(15) . . ?
Te3 O8 Mn1 103.51(19) . 2_645 ?
Te3 O8 Sm2 119.48(19) . 2_655 ?
Mn1 O8 Sm2 126.45(19) 2_645 2_655 ?
Te4 O9 Sm1 132.8(2) . . ?
Te4 O9 Sm2 108.53(19) . 1_565 ?
Sm1 O9 Sm2 110.60(16) . 1_565 ?
Te4 O10 Mn1 122.9(2) . . ?
Te4 O10 Sm2 133.3(2) . . ?
Mn1 O10 Sm2 98.52(16) . . ?
Te4 O11 Te5 137.4(2) . . ?
Te4 O11 Sm2 103.59(17) . 1_565 ?
Te5 O11 Sm2 118.33(18) . 1_565 ?
Te5 O12 Mn1 133.0(2) . 1_565 ?
Te5 O13 Mn1 124.4(2) . . ?
Te5 O13 Te5 105.36(19) . 3_776 ?
Mn1 O13 Te5 121.5(2) . 3_776 ?

loop_
_geom_bond_atom_site_label_1
_geom_bond_atom_site_label_2
_geom_bond_distance
_geom_bond_site_symmetry_2
_geom_bond_publ_flag
Sm1 O9 2.354(4) . ?
Sm1 O2 2.367(4) 3_775 ?
Sm1 O2 2.370(4) . ?
Sm1 O5 2.387(4) 1_565 ?
Sm1 O4 2.405(4) . ?
Sm1 O1 2.427(4) 3_765 ?
Sm1 O3 2.553(4) 3_765 ?
Sm1 O3 2.613(4) . ?
Sm1 Te1 3.4702(8) 3_765 ?
Sm1 Te1 3.4941(9) . ?
Sm1 Sm1 3.8911(9) 3_775 ?
Sm1 Sm2 3.9113(8) 1_565 ?
Sm2 O10 2.366(4) . ?
Sm2 O9 2.404(4) 1_545 ?
Sm2 O1 2.405(4) 3_765 ?
Sm2 O7 2.410(4) . ?
Sm2 O5 2.431(4) . ?
Sm2 O8 2.445(4) 2_645 ?
Sm2 O11 2.479(4) 1_545 ?
Sm2 O4 2.641(4) . ?
Sm2 Mn1 3.4169(11) . ?
Sm2 Te2 3.4749(8) . ?
Sm2 Te4 3.4835(7) 1_545 ?
Sm2 Sm1 3.9113(8) 1_545 ?
Mn1 O12 2.123(4) 1_545 ?
Mn1 O13 2.126(4) . ?
Mn1 O10 2.139(4) . ?
Mn1 O8 2.183(4) 2_655 ?
Mn1 O7 2.194(4) . ?
Mn1 O6 2.276(4) 2_655 ?
Mn1 Te3 3.1980(11) 2_655 ?
Te1 O1 1.869(4) . ?
Te1 O2 1.878(4) . ?
Te1 O3 1.951(4) . ?
Te1 Sm1 3.4702(8) 3_765 ?
Te2 O5 1.871(4) . ?
Te2 O4 1.889(4) . ?
Te2 O6 2.076(4) . ?
Te2 O3 2.315(4) . ?
Te3 O8 1.882(4) . ?
Te3 O7 1.889(4) . ?
Te3 O6 1.979(4) . ?
Te3 Mn1 3.1980(11) 2_645 ?
Te4 O10 1.862(4) . ?
Te4 O9 1.871(4) . ?
Te4 O11 1.933(4) . ?
Te4 Sm2 3.4835(7) 1_565 ?
Te5 O12 1.837(4) . ?
Te5 O13 1.915(4) . ?
Te5 O11 2.051(4) . ?
Te5 O13 2.146(4) 3_776 ?
Te5 Te5 3.2325(9) 3_776 ?
O1 Sm2 2.405(4) 3_765 ?
O1 Sm1 2.427(4) 3_765 ?
O2 Sm1 2.367(4) 3_775 ?
O3 Sm1 2.553(4) 3_765 ?
O5 Sm1 2.387(4) 1_545 ?
O6 Mn1 2.276(4) 2_645 ?
O8 Mn1 2.183(4) 2_645 ?
O8 Sm2 2.445(4) 2_655 ?
O9 Sm2 2.404(4) 1_565 ?
O11 Sm2 2.479(4) 1_565 ?
O12 Mn1 2.123(4) 1_565 ?
O13 Te5 2.146(4) 3_776 ?
